data_4308810
loop_
_publ_author_name
'Jie-Peng Zhang'
'Yan-Yong Lin'
'Xiao-Chun Huang'
'Xiao-Ming Chen'

_publ_section_title
;
Well-Resolved, New Water Morphologies Obtained by Modification of the
Hydrophilic/Hydrophobic Character and Shapes of the Supporting Layers
;
_journal_name_full 'Inorganic Chemistry'
_journal_page_first 3146
_journal_page_last 3150
_journal_paper_doi 10.1021/ic0483186
_journal_volume 44
_journal_year 2005
_chemical_formula_sum 'C60 H78 Ag6 N12 O24'
_chemical_formula_weight 1998.56
_chemical_name_systematic
; 
 ? 
;
_space_group_IT_number 14
_symmetry_cell_setting monoclinic
_symmetry_space_group_name_Hall '-P 2ybc'
_symmetry_space_group_name_H-M 'P 1 21/c 1'
_atom_sites_solution_hydrogens geom
_atom_sites_solution_primary direct
_atom_sites_solution_secondary difmap
_audit_creation_method SHELXL-97
_cell_angle_alpha 90.00
_cell_angle_beta 95.4050(10)
_cell_angle_gamma 90.00
_cell_formula_units_Z 4
_cell_length_a 13.7559(7)
_cell_length_b 19.2829(10)
_cell_length_c 26.2386(13)
_cell_measurement_temperature 123(2)
_cell_volume 6928.9(6)
_computing_cell_refinement 'SAINT-PLUS for Windows NT, Ver. 6.0'
_computing_data_collection 'SMART for Windows NT, Bruker AXS Inc., 1998'
_computing_data_reduction 'SAINT-PLUS for Windows NT, Ver. 6.0'
_computing_molecular_graphics 'SHELXTL Ver. 6.10, (Sheldrick, 2000)'
_computing_publication_material 'SHELXTL Ver. 6.10, (Sheldrick, 2000)'
_computing_structure_refinement 'SHELXTL Ver. 6.10, (Sheldrick, 2000)'
_computing_structure_solution 'SHELXTL Ver. 6.10, (Sheldrick, 2000)'
_diffrn_ambient_temperature 123(2)
_diffrn_measured_fraction_theta_full 0.982
_diffrn_measured_fraction_theta_max 0.982
_diffrn_measurement_device_type 'Bruker Apex CCD'
_diffrn_measurement_method '\w scan'
_diffrn_radiation_monochromator graphite
_diffrn_radiation_source 'fine-focus sealed tube'
_diffrn_radiation_type MoK\a
_diffrn_radiation_wavelength 0.71073
_diffrn_reflns_av_R_equivalents 0.0285
_diffrn_reflns_av_sigmaI/netI 0.0401
_diffrn_reflns_limit_h_max 16
_diffrn_reflns_limit_h_min -18
_diffrn_reflns_limit_k_max 25
_diffrn_reflns_limit_k_min -25
_diffrn_reflns_limit_l_max 34
_diffrn_reflns_limit_l_min -34
_diffrn_reflns_number 47670
_diffrn_reflns_theta_full 28.04
_diffrn_reflns_theta_max 28.04
_diffrn_reflns_theta_min 1.82
_exptl_absorpt_coefficient_mu 1.750
_exptl_absorpt_correction_T_max 0.9494
_exptl_absorpt_correction_T_min 0.6218
_exptl_crystal_colour colorless
_exptl_crystal_density_diffrn 1.916
_exptl_crystal_density_method 'not measured'
_exptl_crystal_description plate-like
_exptl_crystal_F_000 3984
_exptl_crystal_size_max 0.30
_exptl_crystal_size_mid 0.14
_exptl_crystal_size_min 0.03
_refine_diff_density_max 0.887
_refine_diff_density_min -0.724
_refine_diff_density_rms 0.183
_refine_ls_extinction_method none
_refine_ls_goodness_of_fit_ref 1.012
_refine_ls_hydrogen_treatment mixed
_refine_ls_matrix_type full
_refine_ls_number_parameters 1059
_refine_ls_number_reflns 16508
_refine_ls_number_restraints 0
_refine_ls_restrained_S_all 1.012
_refine_ls_R_factor_all 0.0497
_refine_ls_R_factor_gt 0.0456
_refine_ls_shift/su_max 0.003
_refine_ls_shift/su_mean 0.000
_refine_ls_structure_factor_coef Fsqd
_refine_ls_weighting_details 'calc w=1/[\s^2^(Fo^2^)+(0.0686P)^2^+0.0000P] where P=(Fo^2^+2Fc^2^)/3'
_refine_ls_weighting_scheme calc
_refine_ls_wR_factor_gt 0.1050
_refine_ls_wR_factor_ref 0.1058
_reflns_number_gt 13452
_reflns_number_total 16508
_reflns_threshold_expression >2sigma(I)
_cod_data_source_file ic0483186si20041128_102903_2.cif
_cod_data_source_block compound_2_245551
_cod_depositor_comments
;
The following automatic conversions were performed:
'_symmetry_cell_setting' value 'Monoclinic' changed to 'monoclinic'
according to '/home/saulius/struct/CIF-dictionaries/cif_core.dic'
dictionary named 'cif_core.dic' version 2.4.1 from 2010-06-29.

Automatic conversion script
Id: cif_fix_enum 1527 2010-12-29 10:47:43Z saulius 
;
_cod_database_code 4308810

loop_
_symmetry_equiv_pos_as_xyz
'x, y, z'
'-x, y+1/2, -z+1/2'
'-x, -y, -z'
'x, -y-1/2, z-1/2'

loop_
_atom_site_label
_atom_site_type_symbol
_atom_site_fract_x
_atom_site_fract_y
_atom_site_fract_z
_atom_site_U_iso_or_equiv
_atom_site_adp_type
_atom_site_occupancy
_atom_site_symmetry_multiplicity
_atom_site_calc_flag
_atom_site_refinement_flags
_atom_site_disorder_assembly
_atom_site_disorder_group
Ag1 Ag 1.13981(2) 0.231925(14) 0.689754(11) 0.01962(7) Uani 1 1 d . . .
Ag2 Ag 1.07698(2) 0.172373(14) 0.775841(11) 0.01924(7) Uani 1 1 d . . .
Ag3 Ag 1.19268(2) 0.051965(14) 0.682788(12) 0.02054(7) Uani 1 1 d . . .
Ag4 Ag 1.29067(2) 0.115016(14) 0.766294(11) 0.01790(7) Uani 1 1 d . . .
Ag5 Ag 1.41370(2) 0.004464(14) 0.702768(11) 0.01841(7) Uani 1 1 d . . .
Ag6 Ag 1.35766(2) -0.060092(14) 0.788703(11) 0.01706(7) Uani 1 1 d . . .
N1 N 1.2251(2) 0.30307(15) 0.74489(12) 0.0166(6) Uani 1 1 d . . .
N2 N 1.2110(2) 0.31727(17) 0.64084(12) 0.0203(7) Uani 1 1 d . . .
N3 N 0.9685(2) 0.11858(15) 0.72076(12) 0.0151(6) Uani 1 1 d . . .
N4 N 0.9711(2) 0.11281(15) 0.82465(12) 0.0190(6) Uani 1 1 d . . .
N5 N 1.1180(2) -0.00921(15) 0.74027(13) 0.0192(7) Uani 1 1 d . . .
N6 N 1.0814(2) -0.02160(17) 0.63655(14) 0.0250(7) Uani 1 1 d . . .
N7 N 1.3658(2) 0.17602(15) 0.70934(11) 0.0135(6) Uani 1 1 d . . .
N8 N 1.4009(2) 0.18799(15) 0.81287(12) 0.0156(6) Uani 1 1 d . . .
N9 N 1.5267(2) 0.05445(14) 0.75821(12) 0.0147(6) Uani 1 1 d . . .
N10 N 1.5221(2) 0.06089(15) 0.65331(12) 0.0191(7) Uani 1 1 d . . .
N11 N 1.2737(2) -0.13027(14) 0.73429(11) 0.0131(6) Uani 1 1 d . . .
N12 N 1.2894(2) -0.14673(16) 0.83868(12) 0.0204(7) Uani 1 1 d . . .
O1 O 1.17129(19) 0.24923(14) 0.81554(11) 0.0228(6) Uani 1 1 d . . .
O2 O 1.03209(19) 0.16340(13) 0.65030(10) 0.0198(5) Uani 1 1 d . . .
O3 O 1.20292(19) 0.04567(14) 0.80825(11) 0.0229(6) Uani 1 1 d . . .
O4 O 1.2786(2) 0.12344(14) 0.64078(10) 0.0218(6) Uani 1 1 d . . .
O5 O 1.46264(19) 0.00903(13) 0.82816(10) 0.0203(6) Uani 1 1 d . . .
O6 O 1.32091(18) -0.07352(13) 0.66394(10) 0.0183(5) Uani 1 1 d . . .
C1 C 1.2242(3) 0.29704(17) 0.79668(14) 0.0158(7) Uani 1 1 d . . .
C2 C 1.2801(3) 0.34253(19) 0.82920(15) 0.0183(7) Uani 1 1 d . . .
H2A H 1.2791 0.3389 0.8653 0.022 Uiso 1 1 calc R . .
C3 C 1.3361(3) 0.39203(19) 0.80897(16) 0.0225(8) Uani 1 1 d . . .
H3A H 1.3749 0.4224 0.8310 0.027 Uiso 1 1 calc R . .
C4 C 1.3363(3) 0.39806(19) 0.75603(15) 0.0208(8) Uani 1 1 d . . .
H4A H 1.3742 0.4328 0.7415 0.025 Uiso 1 1 calc R . .
C5 C 1.2805(3) 0.35250(18) 0.72520(15) 0.0175(7) Uani 1 1 d . . .
C6 C 1.2784(3) 0.35580(17) 0.66799(16) 0.0192(8) Uani 1 1 d . . .
C7 C 1.3430(3) 0.39682(19) 0.64402(17) 0.0244(9) Uani 1 1 d . . .
H7A H 1.3914 0.4232 0.6636 0.029 Uiso 1 1 calc R . .
C8 C 1.3361(3) 0.3989(2) 0.59100(18) 0.0301(10) Uani 1 1 d . . .
H8A H 1.3791 0.4277 0.5742 0.036 Uiso 1 1 calc R . .
C9 C 1.2684(3) 0.3601(2) 0.56308(17) 0.0289(9) Uani 1 1 d . . .
H9A H 1.2631 0.3609 0.5267 0.035 Uiso 1 1 calc R . .
C10 C 1.2074(3) 0.3194(2) 0.58950(15) 0.0223(8) Uani 1 1 d . . .
H10A H 1.1603 0.2913 0.5703 0.027 Uiso 1 1 calc R . .
C11 C 0.9683(3) 0.12341(18) 0.66988(14) 0.0163(7) Uani 1 1 d . . .
C12 C 0.9007(3) 0.08499(19) 0.63672(14) 0.0188(7) Uani 1 1 d . . .
H12A H 0.9003 0.0896 0.6006 0.023 Uiso 1 1 calc R . .
C13 C 0.8365(3) 0.04164(18) 0.65701(16) 0.0203(8) Uani 1 1 d . . .
H13A H 0.7918 0.0150 0.6352 0.024 Uiso 1 1 calc R . .
C14 C 0.8365(3) 0.03639(17) 0.71007(15) 0.0182(7) Uani 1 1 d . . .
H14A H 0.7916 0.0065 0.7246 0.022 Uiso 1 1 calc R . .
C15 C 0.9025(3) 0.07497(17) 0.74133(14) 0.0159(7) Uani 1 1 d . . .
C16 C 0.9071(3) 0.07082(18) 0.79772(15) 0.0171(7) Uani 1 1 d . . .
C17 C 0.8508(3) 0.02427(19) 0.82249(15) 0.0190(7) Uani 1 1 d . . .
H17A H 0.8057 -0.0051 0.8032 0.023 Uiso 1 1 calc R . .
C18 C 0.8606(3) 0.0207(2) 0.87564(16) 0.0224(8) Uani 1 1 d . . .
H18A H 0.8220 -0.0108 0.8930 0.027 Uiso 1 1 calc R . .
C19 C 0.9263(3) 0.0632(2) 0.90274(17) 0.0244(8) Uani 1 1 d . . .
H19A H 0.9357 0.0611 0.9390 0.029 Uiso 1 1 calc R . .
C20 C 0.9794(3) 0.1097(2) 0.87530(16) 0.0233(8) Uani 1 1 d . . .
H20A H 1.0234 0.1405 0.8939 0.028 Uiso 1 1 calc R . .
C21 C 1.1372(3) -0.00002(19) 0.79057(17) 0.0237(9) Uani 1 1 d . . .
C22 C 1.0894(3) -0.04030(19) 0.82571(17) 0.0217(8) Uani 1 1 d . . .
H22A H 1.1049 -0.0345 0.8615 0.026 Uiso 1 1 calc R . .
C23 C 1.0203(3) -0.0879(2) 0.80756(18) 0.0271(9) Uani 1 1 d . . .
H23A H 0.9858 -0.1140 0.8307 0.033 Uiso 1 1 calc R . .
C24 C 1.0012(3) -0.09756(18) 0.75544(19) 0.0266(9) Uani 1 1 d . . .
H24A H 0.9545 -0.1309 0.7423 0.032 Uiso 1 1 calc R . .
C25 C 1.0517(3) -0.05739(19) 0.72241(18) 0.0250(9) Uani 1 1 d . . .
C26 C 1.0309(3) -0.06289(19) 0.66469(18) 0.0255(9) Uani 1 1 d . . .
C27 C 0.9629(3) -0.1098(2) 0.6426(2) 0.0322(10) Uani 1 1 d . . .
H27A H 0.9296 -0.1404 0.6635 0.039 Uiso 1 1 calc R . .
C28 C 0.9447(3) -0.1114(2) 0.5911(2) 0.0398(12) Uani 1 1 d . . .
H28A H 0.8984 -0.1431 0.5752 0.048 Uiso 1 1 calc R . .
C29 C 0.9933(4) -0.0672(2) 0.5624(2) 0.0384(11) Uani 1 1 d . . .
H29A H 0.9797 -0.0661 0.5263 0.046 Uiso 1 1 calc R . .
C30 C 1.0627(3) -0.0239(2) 0.58665(18) 0.0318(10) Uani 1 1 d . . .
H30A H 1.0985 0.0057 0.5663 0.038 Uiso 1 1 calc R . .
C31 C 1.3448(3) 0.16726(18) 0.65802(14) 0.0165(7) Uani 1 1 d . . .
C32 C 1.3971(3) 0.20651(18) 0.62415(14) 0.0170(7) Uani 1 1 d . . .
H32A H 1.3831 0.2011 0.5882 0.020 Uiso 1 1 calc R . .
C33 C 1.4675(3) 0.25215(18) 0.64276(14) 0.0159(7) Uani 1 1 d . . .
H33A H 1.5029 0.2781 0.6199 0.019 Uiso 1 1 calc R . .
C34 C 1.4875(3) 0.26058(17) 0.69544(14) 0.0142(7) Uani 1 1 d . . .
H34A H 1.5365 0.2921 0.7089 0.017 Uiso 1 1 calc R . .
C35 C 1.4348(2) 0.22224(18) 0.72763(14) 0.0151(7) Uani 1 1 d . . .
C36 C 1.4537(2) 0.22886(17) 0.78409(13) 0.0132(7) Uani 1 1 d . . .
C37 C 1.5218(3) 0.2752(2) 0.80738(15) 0.0200(8) Uani 1 1 d . . .
H37A H 1.5586 0.3041 0.7870 0.024 Uiso 1 1 calc R . .
C38 C 1.5356(3) 0.2792(2) 0.85978(15) 0.0252(9) Uani 1 1 d . . .
H38A H 1.5817 0.3108 0.8759 0.030 Uiso 1 1 calc R . .
C39 C 1.4819(3) 0.2369(2) 0.88885(15) 0.0220(8) Uani 1 1 d . . .
H39A H 1.4910 0.2383 0.9252 0.026 Uiso 1 1 calc R . .
C40 C 1.4156(3) 0.19305(19) 0.86421(14) 0.0175(7) Uani 1 1 d . . .
H40A H 1.3778 0.1645 0.8843 0.021 Uiso 1 1 calc R . .
C41 C 1.5272(3) 0.04840(17) 0.80965(14) 0.0168(7) Uani 1 1 d . . .
C42 C 1.5967(3) 0.08443(18) 0.84260(15) 0.0166(7) Uani 1 1 d . . .
H42A H 1.5985 0.0792 0.8787 0.020 Uiso 1 1 calc R . .
C43 C 1.6620(3) 0.12727(19) 0.82133(16) 0.0207(8) Uani 1 1 d . . .
H43A H 1.7078 0.1532 0.8430 0.025 Uiso 1 1 calc R . .
C44 C 1.6616(3) 0.13294(18) 0.76887(15) 0.0181(7) Uani 1 1 d . . .
H44A H 1.7079 0.1616 0.7543 0.022 Uiso 1 1 calc R . .
C45 C 1.5929(3) 0.09625(16) 0.73784(14) 0.0148(7) Uani 1 1 d . . .
C46 C 1.5887(3) 0.09994(17) 0.68082(14) 0.0153(7) Uani 1 1 d . . .
C47 C 1.6515(3) 0.14241(18) 0.65583(16) 0.0213(8) Uani 1 1 d . . .
H47A H 1.6980 0.1704 0.6754 0.026 Uiso 1 1 calc R . .
C48 C 1.6468(3) 0.1443(2) 0.60319(16) 0.0238(8) Uani 1 1 d . . .
H48A H 1.6905 0.1725 0.5864 0.029 Uiso 1 1 calc R . .
C49 C 1.5773(3) 0.1042(2) 0.57528(15) 0.0235(8) Uani 1 1 d . . .
H49A H 1.5716 0.1041 0.5389 0.028 Uiso 1 1 calc R . .
C50 C 1.5168(3) 0.06462(19) 0.60246(16) 0.0238(8) Uani 1 1 d . . .
H50A H 1.4676 0.0380 0.5836 0.029 Uiso 1 1 calc R . .
C51 C 1.2709(3) -0.12324(17) 0.68280(14) 0.0142(7) Uani 1 1 d . . .
C52 C 1.2172(3) -0.17001(18) 0.64971(15) 0.0191(7) Uani 1 1 d . . .
H52A H 1.2161 -0.1653 0.6136 0.023 Uiso 1 1 calc R . .
C53 C 1.1661(3) -0.22285(18) 0.67093(15) 0.0195(8) Uani 1 1 d . . .
H53A H 1.1304 -0.2553 0.6493 0.023 Uiso 1 1 calc R . .
C54 C 1.1670(3) -0.22861(16) 0.72310(15) 0.0164(7) Uani 1 1 d . . .
H54A H 1.1309 -0.2644 0.7376 0.020 Uiso 1 1 calc R . .
C55 C 1.2205(2) -0.18238(18) 0.75435(15) 0.0162(7) Uani 1 1 d . . .
C56 C 1.2225(3) -0.18535(17) 0.81106(14) 0.0159(7) Uani 1 1 d . . .
C57 C 1.1527(3) -0.22394(19) 0.83501(15) 0.0200(8) Uani 1 1 d . . .
H57A H 1.1056 -0.2513 0.8153 0.024 Uiso 1 1 calc R . .
C58 C 1.1540(3) -0.2213(2) 0.88713(17) 0.0262(9) Uani 1 1 d . . .
H58A H 1.1071 -0.2466 0.9040 0.031 Uiso 1 1 calc R . .
C59 C 1.2233(3) -0.1821(2) 0.91509(16) 0.0261(9) Uani 1 1 d . . .
H59A H 1.2255 -0.1803 0.9514 0.031 Uiso 1 1 calc R . .
C60 C 1.2892(3) -0.1457(2) 0.88960(16) 0.0243(8) Uani 1 1 d . . .
H60A H 1.3369 -0.1185 0.9090 0.029 Uiso 1 1 calc R . .
O1W O 1.4101(3) 0.08466(18) 0.44211(15) 0.0375(8) Uani 1 1 d . . .
H1WA H 1.474(5) 0.084(3) 0.434(3) 0.08(2) Uiso 1 1 d . . .
H1WB H 1.407(5) 0.119(4) 0.453(3) 0.07(2) Uiso 1 1 d . . .
O2W O 1.2804(2) 0.00598(16) 0.49643(11) 0.0266(6) Uani 1 1 d . . .
H2WA H 1.2939 0.0316 0.4717 0.048 Uiso 1 1 d R . .
H2WB H 1.270(4) 0.042(3) 0.509(2) 0.037(15) Uiso 1 1 d . . .
O3W O 1.2160(2) 0.12519(15) 0.54193(11) 0.0209(6) Uani 1 1 d . . .
H3WA H 1.244(4) 0.135(2) 0.573(2) 0.033(13) Uiso 1 1 d . . .
H3WB H 1.168(4) 0.149(3) 0.5379(19) 0.033(14) Uiso 1 1 d . . .
O4W O 1.0234(2) 0.17002(15) 0.54719(12) 0.0243(6) Uani 1 1 d . . .
H4WA H 1.017(3) 0.173(2) 0.579(2) 0.026(12) Uiso 1 1 d . . .
H4WB H 0.973(3) 0.150(2) 0.5336(18) 0.021(12) Uiso 1 1 d . . .
O5W O 0.8390(2) 0.11747(19) 0.51297(13) 0.0338(7) Uani 1 1 d . . .
H5WA H 0.816(4) 0.074(3) 0.517(2) 0.050(17) Uiso 1 1 d . . .
H5WB H 0.797(4) 0.150(3) 0.509(2) 0.042(15) Uiso 1 1 d . . .
O6W O 0.6778(2) 0.20389(16) 0.48206(12) 0.0263(6) Uani 1 1 d . . .
H6WA H 0.631(4) 0.225(2) 0.4914(18) 0.029(13) Uiso 1 1 d . . .
H6WB H 0.668(4) 0.164(3) 0.460(2) 0.039(14) Uiso 1 1 d . . .
O7W O 0.8109(3) 0.29794(17) 0.44540(13) 0.0335(7) Uani 1 1 d . . .
H7WA H 0.782(4) 0.264(3) 0.4549(19) 0.032(14) Uiso 1 1 d . . .
H7WB H 0.870(3) 0.289(2) 0.4572(16) 0.012(11) Uiso 1 1 d . . .
O8W O 1.0187(3) 0.28275(16) 0.48044(13) 0.0272(7) Uani 1 1 d . . .
H8WA H 1.028(3) 0.250(3) 0.5031(19) 0.030(13) Uiso 1 1 d . . .
H8WB H 1.067(4) 0.282(3) 0.474(2) 0.044(19) Uiso 1 1 d . . .
O9W O 1.0262(3) 0.41075(18) 0.53398(14) 0.0329(7) Uani 1 1 d . . .
H9WA H 1.025(3) 0.378(3) 0.5181(19) 0.025(13) Uiso 1 1 d . . .
H9WB H 0.976(4) 0.429(2) 0.5375(17) 0.019(12) Uiso 1 1 d . . .
O10W O 1.1398(3) 0.49857(17) 0.47775(13) 0.0262(7) Uani 1 1 d . . .
H10B H 1.110(4) 0.486(2) 0.495(2) 0.023(14) Uiso 1 1 d . . .
H10C H 1.185(4) 0.520(3) 0.489(2) 0.032(15) Uiso 1 1 d . . .
O11W O 1.2378(2) 0.42482(15) 0.40855(12) 0.0240(6) Uani 1 1 d . . .
H11B H 1.217(3) 0.436(2) 0.3788(18) 0.013(11) Uiso 1 1 d . . .
H11C H 1.204(4) 0.449(3) 0.436(2) 0.062(19) Uiso 1 1 d . . .
O12W O 1.4246(2) 0.48071(15) 0.42687(11) 0.0208(6) Uani 1 1 d . . .
H12B H 1.437(4) 0.487(2) 0.399(2) 0.027(13) Uiso 1 1 d . . .
H12C H 1.373(4) 0.473(2) 0.4214(18) 0.021(14) Uiso 1 1 d . . .
O13W O 1.5401(2) 0.41197(15) 0.50259(13) 0.0241(6) Uani 1 1 d . . .
H13B H 1.499(4) 0.427(3) 0.477(2) 0.034(14) Uiso 1 1 d . . .
H13C H 1.544(4) 0.438(3) 0.528(2) 0.034(14) Uiso 1 1 d . . .
O14W O 1.5166(2) 0.26982(17) 0.52015(11) 0.0249(6) Uani 1 1 d . . .
H14B H 1.511(3) 0.305(2) 0.5120(16) 0.009(11) Uiso 1 1 d . . .
H14C H 1.462(4) 0.257(2) 0.5092(18) 0.020(12) Uiso 1 1 d . . .
O15W O 1.3292(2) 0.20927(15) 0.48144(12) 0.0240(6) Uani 1 1 d . . .
H15B H 1.302(3) 0.185(2) 0.5016(16) 0.009(9) Uiso 1 1 d . . .
H15C H 1.297(5) 0.217(3) 0.455(3) 0.08(2) Uiso 1 1 d . . .
O16W O 1.1854(2) 0.28371(15) 0.41847(12) 0.0235(6) Uani 1 1 d . . .
H16B H 1.183(3) 0.276(2) 0.3912(19) 0.018(12) Uiso 1 1 d . . .
H16C H 1.215(5) 0.323(4) 0.418(3) 0.08(2) Uiso 1 1 d . . .
O17W O 1.3787(2) -0.08184(15) 0.56734(13) 0.0239(6) Uani 1 1 d . . .
H17B H 1.351(4) -0.048(3) 0.5475(19) 0.030(13) Uiso 1 1 d . . .
H17C H 1.374(4) -0.074(3) 0.593(2) 0.027(15) Uiso 1 1 d . . .
O18W O 0.7236(3) 0.42330(17) 0.46531(13) 0.0315(7) Uani 1 1 d . . .
H18B H 0.667(5) 0.412(3) 0.475(2) 0.052(17) Uiso 1 1 d . . .
H18C H 0.755(3) 0.384(3) 0.4704(18) 0.029(13) Uiso 1 1 d . . .

loop_
_atom_site_aniso_label
_atom_site_aniso_U_11
_atom_site_aniso_U_22
_atom_site_aniso_U_33
_atom_site_aniso_U_23
_atom_site_aniso_U_13
_atom_site_aniso_U_12
Ag1 0.01800(15) 0.01998(14) 0.02123(15) -0.00209(11) 0.00369(11) -0.00620(10)
Ag2 0.01668(14) 0.01948(14) 0.02155(15) 0.00022(11) 0.00176(11) -0.00606(10)
Ag3 0.01437(14) 0.02164(14) 0.02542(16) -0.00167(11) 0.00086(11) -0.00631(10)
Ag4 0.01535(14) 0.01894(13) 0.01986(15) -0.00104(10) 0.00402(10) -0.00652(10)
Ag5 0.01835(15) 0.01896(14) 0.01805(14) 0.00057(10) 0.00243(11) -0.00707(10)
Ag6 0.01610(14) 0.01660(13) 0.01868(14) -0.00001(10) 0.00277(10) -0.00546(10)
N1 0.0116(15) 0.0151(14) 0.0242(17) -0.0029(12) 0.0074(12) 0.0006(11)
N2 0.0172(16) 0.0259(16) 0.0182(16) 0.0019(13) 0.0034(12) 0.0020(13)
N3 0.0148(15) 0.0141(14) 0.0169(15) 0.0012(11) 0.0046(12) 0.0020(11)
N4 0.0214(17) 0.0173(15) 0.0186(16) 0.0005(12) 0.0036(13) -0.0002(12)
N5 0.0156(16) 0.0135(14) 0.0287(18) -0.0014(12) 0.0027(13) 0.0016(11)
N6 0.0135(16) 0.0190(16) 0.042(2) -0.0056(14) -0.0008(14) -0.0020(12)
N7 0.0091(14) 0.0166(14) 0.0144(15) -0.0002(11) 0.0000(11) -0.0016(11)
N8 0.0151(15) 0.0151(14) 0.0163(15) -0.0002(11) -0.0006(12) 0.0012(11)
N9 0.0108(14) 0.0116(13) 0.0220(16) 0.0021(11) 0.0037(12) 0.0029(10)
N10 0.0233(17) 0.0163(15) 0.0187(16) -0.0002(12) 0.0071(13) -0.0037(12)
N11 0.0114(14) 0.0127(13) 0.0153(15) -0.0010(11) 0.0020(11) -0.0005(10)
N12 0.0214(17) 0.0216(16) 0.0177(16) 0.0031(13) -0.0005(13) -0.0051(13)
O1 0.0188(14) 0.0235(14) 0.0262(15) -0.0008(11) 0.0034(11) -0.0068(11)
O2 0.0209(14) 0.0180(13) 0.0207(14) -0.0016(10) 0.0026(11) -0.0049(10)
O3 0.0177(14) 0.0243(14) 0.0281(15) 0.0014(11) 0.0094(11) -0.0064(11)
O4 0.0220(14) 0.0254(14) 0.0175(14) 0.0018(11) -0.0019(11) -0.0053(11)
O5 0.0165(13) 0.0237(13) 0.0214(14) 0.0004(11) 0.0049(11) -0.0041(10)
O6 0.0162(13) 0.0214(13) 0.0173(13) -0.0036(10) 0.0011(10) -0.0064(10)
C1 0.0125(17) 0.0135(16) 0.0216(19) -0.0027(13) 0.0023(14) 0.0075(13)
C2 0.0121(17) 0.0247(18) 0.0174(18) -0.0021(14) -0.0021(13) -0.0028(14)
C3 0.0176(19) 0.0149(17) 0.035(2) -0.0042(15) -0.0003(16) 0.0024(14)
C4 0.021(2) 0.0173(17) 0.024(2) 0.0016(14) 0.0000(15) 0.0017(14)
C5 0.0084(16) 0.0155(16) 0.029(2) 0.0012(14) 0.0045(14) 0.0031(13)
C6 0.0158(18) 0.0096(15) 0.033(2) -0.0010(14) 0.0056(15) 0.0043(13)
C7 0.023(2) 0.0127(17) 0.038(2) 0.0007(16) 0.0060(17) -0.0039(14)
C8 0.032(2) 0.025(2) 0.036(2) 0.0121(18) 0.0159(19) 0.0049(17)
C9 0.036(2) 0.026(2) 0.027(2) 0.0090(17) 0.0101(18) 0.0132(18)
C10 0.021(2) 0.0205(18) 0.024(2) 0.0060(15) -0.0031(15) 0.0004(15)
C11 0.0206(19) 0.0146(16) 0.0150(17) -0.0010(13) 0.0077(14) -0.0015(13)
C12 0.022(2) 0.0200(17) 0.0143(18) -0.0003(14) 0.0038(14) 0.0021(14)
C13 0.0148(18) 0.0158(17) 0.030(2) -0.0058(15) -0.0003(15) 0.0008(13)
C14 0.0153(18) 0.0091(15) 0.031(2) 0.0003(14) 0.0042(15) -0.0057(13)
C15 0.0143(17) 0.0113(15) 0.0228(19) -0.0012(13) 0.0053(14) 0.0065(12)
C16 0.0095(17) 0.0205(17) 0.0214(19) -0.0002(14) 0.0024(13) 0.0004(13)
C17 0.0149(18) 0.0213(18) 0.0199(19) 0.0056(14) -0.0027(14) -0.0033(14)
C18 0.020(2) 0.0218(19) 0.027(2) 0.0085(16) 0.0088(16) -0.0004(15)
C19 0.020(2) 0.026(2) 0.028(2) 0.0050(16) 0.0041(16) 0.0010(15)
C20 0.023(2) 0.0246(19) 0.023(2) -0.0015(15) 0.0063(16) -0.0088(15)
C21 0.0143(19) 0.0197(18) 0.038(2) 0.0023(16) 0.0091(16) 0.0075(14)
C22 0.0088(17) 0.0232(18) 0.034(2) 0.0068(16) 0.0069(15) 0.0022(14)
C23 0.0142(19) 0.0197(19) 0.049(3) 0.0118(18) 0.0104(18) 0.0010(14)
C24 0.0160(19) 0.0084(16) 0.056(3) 0.0048(17) 0.0078(18) 0.0000(13)
C25 0.0117(18) 0.0177(18) 0.045(3) 0.0067(17) -0.0004(16) 0.0046(14)
C26 0.0107(18) 0.0133(17) 0.051(3) -0.0084(17) -0.0038(17) 0.0031(13)
C27 0.020(2) 0.024(2) 0.053(3) -0.0089(19) 0.011(2) -0.0091(16)
C28 0.025(2) 0.035(2) 0.060(3) -0.023(2) 0.008(2) -0.0139(19)
C29 0.036(3) 0.037(3) 0.042(3) -0.017(2) 0.004(2) -0.012(2)
C30 0.022(2) 0.040(2) 0.032(2) -0.007(2) -0.0021(18) -0.0105(18)
C31 0.0129(17) 0.0145(16) 0.0220(19) -0.0005(14) 0.0011(14) 0.0017(13)
C32 0.0195(19) 0.0192(17) 0.0119(17) -0.0054(13) -0.0010(13) 0.0050(14)
C33 0.0129(17) 0.0158(16) 0.0191(18) -0.0001(13) 0.0018(14) 0.0018(13)
C34 0.0128(17) 0.0100(15) 0.0201(18) 0.0019(13) 0.0026(13) -0.0014(12)
C35 0.0089(16) 0.0171(17) 0.0184(18) 0.0020(13) -0.0026(13) -0.0012(12)
C36 0.0076(16) 0.0165(16) 0.0156(17) -0.0026(13) 0.0012(12) 0.0045(12)
C37 0.0161(19) 0.0260(19) 0.0183(19) -0.0040(15) 0.0029(14) -0.0045(14)
C38 0.027(2) 0.029(2) 0.019(2) -0.0075(16) 0.0001(16) -0.0093(16)
C39 0.0182(19) 0.030(2) 0.0172(19) -0.0095(15) 0.0001(15) 0.0018(15)
C40 0.0168(18) 0.0231(18) 0.0132(17) -0.0012(14) 0.0053(14) -0.0012(14)
C41 0.0162(18) 0.0125(16) 0.0216(19) -0.0013(13) 0.0006(14) 0.0010(13)
C42 0.0130(17) 0.0138(16) 0.0219(19) -0.0012(14) -0.0042(14) 0.0012(13)
C43 0.0131(18) 0.0206(18) 0.028(2) -0.0006(15) -0.0008(15) -0.0020(14)
C44 0.0117(17) 0.0156(16) 0.028(2) 0.0052(14) 0.0047(14) 0.0008(13)
C45 0.0129(17) 0.0064(14) 0.0253(19) -0.0025(13) 0.0026(14) 0.0070(12)
C46 0.0126(17) 0.0099(15) 0.0242(19) 0.0046(13) 0.0066(14) 0.0015(12)
C47 0.0184(19) 0.0152(17) 0.031(2) 0.0048(15) 0.0078(16) 0.0022(14)
C48 0.0180(19) 0.029(2) 0.026(2) 0.0062(16) 0.0087(16) -0.0032(15)
C49 0.032(2) 0.0233(19) 0.0160(19) -0.0004(15) 0.0065(16) 0.0026(16)
C50 0.027(2) 0.0187(18) 0.027(2) 0.0004(15) 0.0072(17) -0.0020(15)
C51 0.0162(17) 0.0107(15) 0.0162(17) -0.0032(13) 0.0042(13) 0.0036(12)
C52 0.0177(19) 0.0183(17) 0.0212(19) -0.0043(14) 0.0003(14) -0.0019(14)
C53 0.0165(18) 0.0153(17) 0.027(2) -0.0057(14) 0.0001(15) 0.0014(13)
C54 0.0154(18) 0.0043(14) 0.030(2) 0.0020(13) 0.0047(15) 0.0009(12)
C55 0.0076(16) 0.0148(16) 0.027(2) 0.0020(14) 0.0041(13) 0.0036(12)
C56 0.0165(18) 0.0111(15) 0.0212(19) 0.0025(13) 0.0084(14) 0.0045(13)
C57 0.0171(19) 0.0174(17) 0.026(2) 0.0034(15) 0.0069(15) 0.0017(14)
C58 0.023(2) 0.027(2) 0.030(2) 0.0053(17) 0.0107(17) 0.0005(16)
C59 0.034(2) 0.0233(19) 0.022(2) 0.0046(16) 0.0111(17) -0.0009(17)
C60 0.024(2) 0.025(2) 0.023(2) 0.0031(16) -0.0012(16) -0.0089(16)
O1W 0.038(2) 0.0230(17) 0.054(2) 0.0021(16) 0.0150(17) 0.0057(14)
O2W 0.0342(17) 0.0246(15) 0.0223(15) 0.0064(12) 0.0094(13) 0.0060(12)
O3W 0.0242(16) 0.0271(15) 0.0115(13) -0.0017(11) 0.0021(11) 0.0030(12)
O4W 0.0277(17) 0.0265(15) 0.0199(15) 0.0020(12) 0.0086(13) -0.0020(12)
O5W 0.0263(17) 0.0326(18) 0.042(2) 0.0013(14) -0.0014(14) 0.0048(14)
O6W 0.0242(16) 0.0247(15) 0.0298(17) 0.0003(12) 0.0011(13) 0.0017(12)
O7W 0.032(2) 0.0338(18) 0.0364(19) 0.0013(14) 0.0112(15) -0.0048(15)
O8W 0.0299(19) 0.0236(15) 0.0292(17) 0.0039(13) 0.0091(14) 0.0043(13)
O9W 0.0255(18) 0.0293(18) 0.043(2) -0.0050(15) -0.0036(14) 0.0055(14)
O10W 0.0225(17) 0.0286(16) 0.0286(18) -0.0057(13) 0.0087(14) -0.0032(13)
O11W 0.0230(15) 0.0277(15) 0.0222(16) -0.0077(12) 0.0067(12) 0.0001(11)
O12W 0.0198(16) 0.0303(15) 0.0124(14) -0.0033(11) 0.0027(11) 0.0031(12)
O13W 0.0246(16) 0.0237(14) 0.0244(16) -0.0037(13) 0.0039(13) -0.0030(12)
O14W 0.0303(18) 0.0235(16) 0.0205(15) 0.0016(12) 0.0003(13) -0.0012(13)
O15W 0.0243(16) 0.0275(15) 0.0214(16) 0.0075(12) 0.0083(13) 0.0004(12)
O16W 0.0300(17) 0.0209(15) 0.0200(16) -0.0016(12) 0.0051(12) 0.0010(12)
O17W 0.0319(17) 0.0187(14) 0.0210(16) 0.0002(12) 0.0014(13) 0.0008(12)
O18W 0.0307(18) 0.0300(17) 0.0345(18) -0.0004(14) 0.0066(14) 0.0012(14)

loop_
_atom_type_symbol
_atom_type_description
_atom_type_scat_dispersion_real
_atom_type_scat_dispersion_imag
_atom_type_scat_source
C C 0.0033 0.0016 'International Tables Vol C Tables 4.2.6.8 and 6.1.1.4'
H H 0.0000 0.0000 'International Tables Vol C Tables 4.2.6.8 and 6.1.1.4'
N N 0.0061 0.0033 'International Tables Vol C Tables 4.2.6.8 and 6.1.1.4'
O O 0.0106 0.0060 'International Tables Vol C Tables 4.2.6.8 and 6.1.1.4'
Ag Ag -0.8971 1.1015 'International Tables Vol C Tables 4.2.6.8 and 6.1.1.4'

loop_
_geom_angle_atom_site_label_1
_geom_angle_atom_site_label_2
_geom_angle_atom_site_label_3
_geom_angle
_geom_angle_site_symmetry_1
_geom_angle_site_symmetry_3
_geom_angle_publ_flag
O2 Ag1 N1 166.09(10) . . ?
O2 Ag1 N2 117.71(11) . . ?
N1 Ag1 N2 72.85(11) . . ?
O2 Ag1 Ag2 83.35(7) . . ?
N1 Ag1 Ag2 84.91(8) . . ?
N2 Ag1 Ag2 156.87(8) . . ?
O2 Ag1 Ag3 61.02(7) . . ?
N1 Ag1 Ag3 122.22(8) . . ?
N2 Ag1 Ag3 123.80(8) . . ?
Ag2 Ag1 Ag3 73.481(10) . . ?
O2 Ag1 Ag4 102.65(7) . . ?
N1 Ag1 Ag4 77.37(8) . . ?
N2 Ag1 Ag4 120.00(8) . . ?
Ag2 Ag1 Ag4 58.809(9) . . ?
Ag3 Ag1 Ag4 45.444(8) . . ?
O1 Ag2 N3 163.90(11) . . ?
O1 Ag2 N4 116.68(11) . . ?
N3 Ag2 N4 73.30(11) . . ?
O1 Ag2 Ag1 83.63(7) . . ?
N3 Ag2 Ag1 84.53(7) . . ?
N4 Ag2 Ag1 156.90(8) . . ?
O1 Ag2 Ag4 76.09(7) . . ?
N3 Ag2 Ag4 110.78(7) . . ?
N4 Ag2 Ag4 120.20(8) . . ?
Ag1 Ag2 Ag4 73.443(10) . . ?
O1 Ag2 Ag3 117.08(7) . . ?
N3 Ag2 Ag3 66.27(7) . . ?
N4 Ag2 Ag3 111.77(8) . . ?
Ag1 Ag2 Ag3 63.019(10) . . ?
Ag4 Ag2 Ag3 45.036(8) . . ?
O4 Ag3 N5 168.01(11) . . ?
O4 Ag3 N6 118.70(11) . . ?
N5 Ag3 N6 73.18(12) . . ?
O4 Ag3 Ag4 82.81(7) . . ?
N5 Ag3 Ag4 85.27(9) . . ?
N6 Ag3 Ag4 158.43(9) . . ?
O4 Ag3 Ag5 73.11(7) . . ?
N5 Ag3 Ag5 103.29(8) . . ?
N6 Ag3 Ag5 118.73(8) . . ?
Ag4 Ag3 Ag5 66.739(10) . . ?
O4 Ag3 Ag1 62.11(7) . . ?
N5 Ag3 Ag1 111.76(8) . . ?
N6 Ag3 Ag1 119.44(8) . . ?
Ag4 Ag3 Ag1 67.297(10) . . ?
Ag5 Ag3 Ag1 118.113(10) . . ?
O4 Ag3 Ag2 102.53(7) . . ?
N5 Ag3 Ag2 69.19(8) . . ?
N6 Ag3 Ag2 114.07(8) . . ?
Ag4 Ag3 Ag2 54.836(9) . . ?
Ag5 Ag3 Ag2 121.340(11) . . ?
Ag1 Ag3 Ag2 43.500(7) . . ?
O4 Ag3 Ag6 112.91(7) . . ?
N5 Ag3 Ag6 61.24(8) . . ?
N6 Ag3 Ag6 109.25(9) . . ?
Ag4 Ag3 Ag6 59.116(9) . . ?
Ag5 Ag3 Ag6 42.681(7) . . ?
Ag1 Ag3 Ag6 126.208(10) . . ?
Ag2 Ag3 Ag6 97.241(10) . . ?
O3 Ag4 N7 168.51(11) . . ?
O3 Ag4 N8 118.16(11) . . ?
N7 Ag4 N8 73.32(11) . . ?
O3 Ag4 Ag3 82.95(8) . . ?
N7 Ag4 Ag3 85.56(8) . . ?
N8 Ag4 Ag3 158.86(7) . . ?
O3 Ag4 Ag2 67.10(7) . . ?
N7 Ag4 Ag2 111.13(7) . . ?
N8 Ag4 Ag2 108.07(7) . . ?
Ag3 Ag4 Ag2 80.128(11) . . ?
O3 Ag4 Ag5 101.30(7) . . ?
N7 Ag4 Ag5 73.01(7) . . ?
N8 Ag4 Ag5 108.57(7) . . ?
Ag3 Ag4 Ag5 62.861(10) . . ?
Ag2 Ag4 Ag5 142.602(12) . . ?
O3 Ag4 Ag6 58.37(7) . . ?
N7 Ag4 Ag6 119.02(7) . . ?
N8 Ag4 Ag6 110.08(7) . . ?
Ag3 Ag4 Ag6 79.074(10) . . ?
Ag2 Ag4 Ag6 123.291(10) . . ?
Ag5 Ag4 Ag6 47.429(8) . . ?
O3 Ag4 Ag1 110.76(8) . . ?
N7 Ag4 Ag1 64.53(7) . . ?
N8 Ag4 Ag1 103.29(7) . . ?
Ag3 Ag4 Ag1 67.258(10) . . ?
Ag2 Ag4 Ag1 47.748(8) . . ?
Ag5 Ag4 Ag1 115.313(11) . . ?
Ag6 Ag4 Ag1 145.992(11) . . ?
O6 Ag5 N9 160.99(10) . . ?
O6 Ag5 N10 116.18(10) . . ?
N9 Ag5 N10 73.76(11) . . ?
O6 Ag5 Ag6 82.70(7) . . ?
N9 Ag5 Ag6 83.89(8) . . ?
N10 Ag5 Ag6 155.46(9) . . ?
O6 Ag5 Ag3 66.99(7) . . ?
N9 Ag5 Ag3 125.31(7) . . ?
N10 Ag5 Ag3 115.21(8) . . ?
Ag6 Ag5 Ag3 85.864(11) . . ?
O6 Ag5 Ag4 112.45(7) . . ?
N9 Ag5 Ag4 75.54(7) . . ?
N10 Ag5 Ag4 111.55(7) . . ?
Ag6 Ag5 Ag4 71.270(10) . . ?
Ag3 Ag5 Ag4 50.401(9) . . ?
O5 Ag6 N11 166.70(10) . . ?
O5 Ag6 N12 116.87(11) . . ?
N11 Ag6 N12 73.51(11) . . ?
O5 Ag6 Ag5 83.52(7) . . ?
N11 Ag6 Ag5 85.26(7) . . ?
N12 Ag6 Ag5 158.26(8) . . ?
O5 Ag6 Ag4 69.01(7) . . ?
N11 Ag6 Ag4 111.40(8) . . ?
N12 Ag6 Ag4 130.88(8) . . ?
Ag5 Ag6 Ag4 61.301(9) . . ?
O5 Ag6 Ag3 107.86(7) . . ?
N11 Ag6 Ag3 70.01(8) . . ?
N12 Ag6 Ag3 122.06(8) . . ?
Ag5 Ag6 Ag3 51.455(9) . . ?
Ag4 Ag6 Ag3 41.810(7) . . ?
C5 N1 C1 119.9(3) . . ?
C5 N1 Ag1 117.6(2) . . ?
C1 N1 Ag1 122.4(2) . . ?
C6 N2 C10 118.4(3) . . ?
C6 N2 Ag1 113.6(2) . . ?
C10 N2 Ag1 126.0(3) . . ?
C11 N3 C15 119.5(3) . . ?
C11 N3 Ag2 123.5(2) . . ?
C15 N3 Ag2 116.9(2) . . ?
C20 N4 C16 119.3(3) . . ?
C20 N4 Ag2 125.1(3) . . ?
C16 N4 Ag2 114.8(2) . . ?
C21 N5 C25 119.9(3) . . ?
C21 N5 Ag3 122.4(3) . . ?
C25 N5 Ag3 117.7(3) . . ?
C30 N6 C26 118.2(4) . . ?
C30 N6 Ag3 126.5(3) . . ?
C26 N6 Ag3 115.2(3) . . ?
C35 N7 C31 120.5(3) . . ?
C35 N7 Ag4 117.6(2) . . ?
C31 N7 Ag4 121.9(2) . . ?
C40 N8 C36 118.6(3) . . ?
C40 N8 Ag4 126.7(2) . . ?
C36 N8 Ag4 114.7(2) . . ?
C41 N9 C45 120.1(3) . . ?
C41 N9 Ag5 123.1(2) . . ?
C45 N9 Ag5 116.6(2) . . ?
C50 N10 C46 118.6(3) . . ?
C50 N10 Ag5 127.2(3) . . ?
C46 N10 Ag5 113.7(2) . . ?
C51 N11 C55 119.3(3) . . ?
C51 N11 Ag6 123.1(2) . . ?
C55 N11 Ag6 117.6(2) . . ?
C60 N12 C56 118.8(3) . . ?
C60 N12 Ag6 125.5(3) . . ?
C56 N12 Ag6 112.3(2) . . ?
C1 O1 Ag2 129.2(2) . . ?
C11 O2 Ag1 128.6(2) . . ?
C21 O3 Ag4 129.1(3) . . ?
C31 O4 Ag3 129.3(2) . . ?
C41 O5 Ag6 129.3(2) . . ?
C51 O6 Ag5 129.8(2) . . ?
O1 C1 N1 119.8(3) . . ?
O1 C1 C2 120.4(3) . . ?
N1 C1 C2 119.8(3) . . ?
C3 C2 C1 119.9(4) . . ?
C2 C3 C4 120.0(4) . . ?
C5 C4 C3 118.6(4) . . ?
N1 C5 C4 121.9(4) . . ?
N1 C5 C6 117.0(3) . . ?
C4 C5 C6 121.2(3) . . ?
N2 C6 C7 121.1(4) . . ?
N2 C6 C5 117.1(3) . . ?
C7 C6 C5 121.8(4) . . ?
C6 C7 C8 119.1(4) . . ?
C9 C8 C7 120.4(4) . . ?
C8 C9 C10 117.5(4) . . ?
N2 C10 C9 123.5(4) . . ?
O2 C11 N3 119.6(3) . . ?
O2 C11 C12 119.4(3) . . ?
N3 C11 C12 120.9(3) . . ?
C13 C12 C11 119.5(3) . . ?
C12 C13 C14 119.7(4) . . ?
C15 C14 C13 119.5(3) . . ?
C14 C15 N3 120.9(3) . . ?
C14 C15 C16 122.0(3) . . ?
N3 C15 C16 117.1(3) . . ?
N4 C16 C17 120.6(3) . . ?
N4 C16 C15 117.2(3) . . ?
C17 C16 C15 122.1(3) . . ?
C16 C17 C18 119.8(4) . . ?
C19 C18 C17 119.3(3) . . ?
C18 C19 C20 117.9(4) . . ?
N4 C20 C19 123.1(4) . . ?
O3 C21 N5 120.2(3) . . ?
O3 C21 C22 119.0(4) . . ?
N5 C21 C22 120.8(4) . . ?
C23 C22 C21 119.3(4) . . ?
C22 C23 C24 119.6(4) . . ?
C23 C24 C25 118.7(4) . . ?
N5 C25 C24 121.6(4) . . ?
N5 C25 C26 116.8(3) . . ?
C24 C25 C26 121.5(4) . . ?
N6 C26 C27 121.8(4) . . ?
N6 C26 C25 117.0(3) . . ?
C27 C26 C25 121.2(4) . . ?
C28 C27 C26 119.0(4) . . ?
C27 C28 C29 119.1(4) . . ?
C28 C29 C30 118.8(5) . . ?
N6 C30 C29 122.9(4) . . ?
O4 C31 N7 120.3(3) . . ?
O4 C31 C32 120.9(3) . . ?
N7 C31 C32 118.8(3) . . ?
C33 C32 C31 120.4(3) . . ?
C32 C33 C34 119.8(3) . . ?
C35 C34 C33 118.6(3) . . ?
N7 C35 C34 121.8(3) . . ?
N7 C35 C36 117.4(3) . . ?
C34 C35 C36 120.8(3) . . ?
N8 C36 C37 120.3(3) . . ?
N8 C36 C35 117.0(3) . . ?
C37 C36 C35 122.7(3) . . ?
C38 C37 C36 119.9(3) . . ?
C37 C38 C39 119.4(4) . . ?
C40 C39 C38 118.3(4) . . ?
N8 C40 C39 123.4(3) . . ?
O5 C41 N9 119.0(3) . . ?
O5 C41 C42 120.5(3) . . ?
N9 C41 C42 120.5(3) . . ?
C43 C42 C41 118.5(4) . . ?
C42 C43 C44 120.7(4) . . ?
C43 C44 C45 119.0(3) . . ?
N9 C45 C44 121.1(3) . . ?
N9 C45 C46 117.2(3) . . ?
C44 C45 C46 121.7(3) . . ?
N10 C46 C47 119.8(3) . . ?
N10 C46 C45 118.1(3) . . ?
C47 C46 C45 122.0(3) . . ?
C48 C47 C46 120.9(4) . . ?
C47 C48 C49 118.7(3) . . ?
C50 C49 C48 117.2(4) . . ?
N10 C50 C49 124.7(4) . . ?
O6 C51 N11 119.1(3) . . ?
O6 C51 C52 120.0(3) . . ?
N11 C51 C52 120.9(3) . . ?
C53 C52 C51 118.6(4) . . ?
C54 C53 C52 120.2(3) . . ?
C53 C54 C55 119.7(3) . . ?
C54 C55 N11 121.2(3) . . ?
C54 C55 C56 122.0(3) . . ?
N11 C55 C56 116.8(3) . . ?
N12 C56 C57 120.9(3) . . ?
N12 C56 C55 117.8(3) . . ?
C57 C56 C55 121.2(3) . . ?
C58 C57 C56 118.8(4) . . ?
C57 C58 C59 119.8(4) . . ?
C60 C59 C58 118.6(4) . . ?
N12 C60 C59 123.1(4) . . ?

loop_
_geom_bond_atom_site_label_1
_geom_bond_atom_site_label_2
_geom_bond_distance
_geom_bond_site_symmetry_2
_geom_bond_publ_flag
Ag1 O2 2.174(3) . ?
Ag1 N1 2.243(3) . ?
Ag1 N2 2.357(3) . ?
Ag1 Ag2 2.7451(4) . ?
Ag1 Ag3 3.5538(4) . ?
Ag1 Ag4 3.5548(4) . ?
Ag2 O1 2.170(3) . ?
Ag2 N3 2.233(3) . ?
Ag2 N4 2.330(3) . ?
Ag2 Ag4 3.1725(4) . ?
Ag2 Ag3 3.8233(4) . ?
Ag3 O4 2.181(3) . ?
Ag3 N5 2.239(3) . ?
Ag3 N6 2.341(3) . ?
Ag3 Ag4 2.7458(4) . ?
Ag3 Ag5 3.1712(4) . ?
Ag3 Ag6 4.0441(4) . ?
Ag4 O3 2.170(2) . ?
Ag4 N7 2.231(3) . ?
Ag4 N8 2.329(3) . ?
Ag4 Ag5 3.2739(4) . ?
Ag4 Ag6 3.5347(4) . ?
Ag5 O6 2.164(2) . ?
Ag5 N9 2.244(3) . ?
Ag5 N10 2.336(3) . ?
Ag5 Ag6 2.7487(4) . ?
Ag6 O5 2.157(3) . ?
Ag6 N11 2.212(3) . ?
Ag6 N12 2.371(3) . ?
N1 C5 1.352(4) . ?
N1 C1 1.365(5) . ?
N2 C6 1.339(5) . ?
N2 C10 1.344(5) . ?
N3 C11 1.338(5) . ?
N3 C15 1.384(4) . ?
N4 C20 1.324(5) . ?
N4 C16 1.347(5) . ?
N5 C21 1.333(6) . ?
N5 C25 1.354(5) . ?
N6 C30 1.311(6) . ?
N6 C26 1.326(5) . ?
N7 C35 1.356(4) . ?
N7 C31 1.361(5) . ?
N8 C40 1.347(5) . ?
N8 C36 1.350(4) . ?
N9 C41 1.354(5) . ?
N9 C45 1.362(4) . ?
N10 C50 1.331(5) . ?
N10 C46 1.343(5) . ?
N11 C51 1.355(5) . ?
N11 C55 1.376(4) . ?
N12 C60 1.337(5) . ?
N12 C56 1.343(5) . ?
O1 C1 1.301(4) . ?
O2 C11 1.309(4) . ?
O3 C21 1.315(5) . ?
O4 C31 1.293(4) . ?
O5 C41 1.297(4) . ?
O6 C51 1.304(4) . ?
C1 C2 1.402(5) . ?
C2 C3 1.365(5) . ?
C3 C4 1.394(6) . ?
C4 C5 1.378(5) . ?
C5 C6 1.500(6) . ?
C6 C7 1.384(5) . ?
C7 C8 1.386(6) . ?
C8 C9 1.354(7) . ?
C9 C10 1.384(5) . ?
C11 C12 1.421(5) . ?
C12 C13 1.360(5) . ?
C13 C14 1.396(6) . ?
C14 C15 1.381(5) . ?
C15 C16 1.477(5) . ?
C16 C17 1.387(5) . ?
C17 C18 1.390(6) . ?
C18 C19 1.368(6) . ?
C19 C20 1.398(5) . ?
C21 C22 1.414(5) . ?
C22 C23 1.375(6) . ?
C23 C24 1.380(7) . ?
C24 C25 1.396(6) . ?
C25 C26 1.518(6) . ?
C26 C27 1.388(5) . ?
C27 C28 1.352(7) . ?
C28 C29 1.354(7) . ?
C29 C30 1.378(6) . ?
C31 C32 1.414(5) . ?
C32 C33 1.365(5) . ?
C33 C34 1.393(5) . ?
C34 C35 1.379(5) . ?
C35 C36 1.485(5) . ?
C36 C37 1.394(5) . ?
C37 C38 1.372(5) . ?
C38 C39 1.377(6) . ?
C39 C40 1.362(5) . ?
C41 C42 1.410(5) . ?
C42 C43 1.376(5) . ?
C43 C44 1.380(6) . ?
C44 C45 1.383(5) . ?
C45 C46 1.494(5) . ?
C46 C47 1.398(5) . ?
C47 C48 1.377(6) . ?
C48 C49 1.384(6) . ?
C49 C50 1.378(5) . ?
C51 C52 1.412(5) . ?
C52 C53 1.384(5) . ?
C53 C54 1.372(5) . ?
C54 C55 1.376(5) . ?
C55 C56 1.487(5) . ?
C56 C57 1.409(5) . ?
C57 C58 1.367(6) . ?
C58 C59 1.374(6) . ?
C59 C60 1.369(5) . ?

loop_
_geom_hbond_atom_site_label_D
_geom_hbond_atom_site_label_H
_geom_hbond_atom_site_label_A
_geom_hbond_distance_DH
_geom_hbond_distance_HA
_geom_hbond_distance_DA
_geom_hbond_angle_DHA
_geom_hbond_site_symmetry_A
O1W H1WA O17W 0.92(7) 2.03(7) 2.940(5) 168(6) 3_856
O1W H1WB O15W 0.72(7) 2.21(7) 2.880(5) 155(7) .
O2W H2WA O1W 0.85 2.11 2.827(4) 142.3 .
O2W H2WB O3W 0.79(5) 1.99(5) 2.774(4) 168(5) .
O3W H3WA O4 0.90(5) 1.80(5) 2.655(4) 157(4) .
O3W H3WB O4W 0.80(5) 2.07(5) 2.803(4) 153(5) .
O4W H4WA O2 0.84(5) 1.88(5) 2.700(4) 164(5) .
O4W H4WB O5W 0.84(5) 1.98(5) 2.800(5) 165(4) .
O5W H5WA O2W 0.90(6) 2.04(6) 2.889(5) 156(5) 3_756
O5W H5WB O6W 0.86(6) 2.00(6) 2.830(5) 161(5) .
O6W H6WA O14W 0.82(5) 2.00(5) 2.820(4) 175(5) 1_455
O6W H6WB O17W 0.96(5) 1.83(5) 2.763(4) 162(4) 3_756
O7W H7WA O6W 0.82(5) 2.02(5) 2.810(4) 161(5) .
O7W H7WB O8W 0.86(5) 2.08(5) 2.933(5) 171(4) .
O8W H8WA O4W 0.87(5) 1.93(5) 2.788(4) 168(5) .
O8W H8WB O16W 0.70(6) 2.29(6) 2.934(4) 153(6) .
O9W H9WA O8W 0.75(5) 2.09(5) 2.837(5) 174(5) .
O9W H9WB O10W 0.79(5) 2.13(5) 2.869(5) 156(4) 3_766
O10W H10B O9W 0.67(5) 2.18(5) 2.814(5) 159(5) .
O10W H10C O18W 0.79(5) 1.98(6) 2.740(5) 164(5) 3_766
O11W H11B O3 0.84(5) 1.88(5) 2.691(4) 165(4) 4_565
O11W H11C O10W 1.00(6) 1.76(6) 2.757(4) 172(5) .
O12W H12B O5 0.78(5) 1.93(6) 2.697(4) 172(5) 4_565
O12W H12C O11W 0.72(5) 2.08(5) 2.787(4) 166(5) .
O13W H13B O12W 0.89(5) 1.89(6) 2.763(4) 165(5) .
O13W H13C O12W 0.84(5) 1.98(5) 2.788(4) 161(5) 3_866
O14W H14B O13W 0.72(4) 2.12(4) 2.803(4) 160(5) .
O14W H14C O15W 0.81(5) 2.11(5) 2.923(5) 172(4) .
O15W H15B O3W 0.83(4) 2.02(4) 2.835(4) 171(4) .
O15W H15C O16W 0.80(7) 2.16(7) 2.844(4) 144(6) .
O16W H16B O1 0.73(5) 2.03(5) 2.763(4) 178(5) 4_565
O16W H16C O11W 0.87(7) 2.00(7) 2.833(4) 160(7) .
O17W H17B O2W 0.90(5) 1.89(5) 2.771(4) 167(5) .
O17W H17C O6 0.70(5) 2.06(5) 2.731(4) 160(6) .
O18W H18B O13W 0.86(6) 1.96(6) 2.800(4) 164(5) 1_455
O18W H18C O7W 0.88(5) 1.96(5) 2.771(5) 152(4) .
